data_7204489
loop_
_publ_author_name
'Fraser, Benjamin'
'Perlmutter, Patrick'

_publ_section_title
;
 A nucleophilic addition ring closure [NARC]-based synthesis of (+)
 -nonactic acid
;
_journal_issue 24
_journal_name_full 'Journal of the Chemical Society, Perkin Transactions 1'
_journal_page_first 2896
_journal_paper_doi 10.1039/b206656d
_journal_year 2002
_chemical_compound_source 'synthesis as described'
_chemical_formula_moiety 'C36 H50 Cl1 Hg1 N1 O5 S1 Si1'
_chemical_formula_structural 'C36 H50 CL1 HG1 N1 O5 S1 SI1'
_chemical_formula_sum 'C36 H50 Cl Hg N O5 S Si'
_chemical_formula_weight 872.96
_chemical_name_systematic
;
?
;
_space_group_IT_number 19
_symmetry_cell_setting orthorhombic
_symmetry_Int_Tables_number 19
_symmetry_space_group_name_Hall 'P 2ac 2ab'
_symmetry_space_group_name_H-M 'P 21 21 21'
_atom_sites_solution_hydrogens geom
_atom_sites_solution_primary direct
_atom_sites_solution_secondary difmap
_audit_creation_method SHELXL-97
_cell_angle_alpha 90
_cell_angle_beta 90
_cell_angle_gamma 90
_cell_formula_units_Z 4
_cell_length_a 7.5515(1)
_cell_length_b 19.0540(1)
_cell_length_c 25.3617(2)
_cell_measurement_reflns_used 38127
_cell_measurement_temperature 123(2)
_cell_measurement_theta_max 28.3
_cell_measurement_theta_min 2.9
_cell_volume 3649.20(6)
_computing_cell_refinement 'HKL Scalepack (Otwinowski & Minor 1997)'
_computing_data_collection 'Collect (Nonius BV, 1997-2000)'
_computing_data_reduction 'HKL Denzo and Scalepack (Otwinowski & Minor 1997)'
_computing_molecular_graphics 'Ortep-3 for Windows (Farrugia, 1997)'
_computing_publication_material 'WinGX publication routines (Farrugia, 1999)'
_computing_structure_refinement 'SHELXL-97 (Sheldrick, 1997)'
_computing_structure_solution 'SHELXS-97 (Sheldrick, 1997)'
_diffrn_ambient_temperature 123(2)
_diffrn_detector 'CCD plate'
_diffrn_detector_area_resol_mean 9
_diffrn_measured_fraction_theta_full 0.998
_diffrn_measured_fraction_theta_max 0.993
_diffrn_measurement_device '95mm CCD camera on \k-goniostat'
_diffrn_measurement_device_type KappaCCD
_diffrn_measurement_method 'CCD rotation images, thick slices'
_diffrn_orient_matrix_type 'by Nonius Collect from scalepack cell'
_diffrn_orient_matrix_UB_11 -0.104717
_diffrn_orient_matrix_UB_12 0.323086E-1
_diffrn_orient_matrix_UB_13 0.743408E-1
_diffrn_orient_matrix_UB_21 -0.303809E-1
_diffrn_orient_matrix_UB_22 0
_diffrn_orient_matrix_UB_23 -0.427949E-1
_diffrn_orient_matrix_UB_31 -0.78442E-2
_diffrn_orient_matrix_UB_32 -0.38238E-1
_diffrn_orient_matrix_UB_33 0.55688E-2
_diffrn_radiation_monochromator 'horizonally mounted graphite crystal'
_diffrn_radiation_probe x-ray
_diffrn_radiation_type MoK\a
_diffrn_radiation_wavelength 0.71073
_diffrn_reflns_av_R_equivalents 0.0437
_diffrn_reflns_av_sigmaI/netI 0.0363
_diffrn_reflns_limit_h_max 10
_diffrn_reflns_limit_h_min -8
_diffrn_reflns_limit_k_max 25
_diffrn_reflns_limit_k_min -25
_diffrn_reflns_limit_l_max 33
_diffrn_reflns_limit_l_min -33
_diffrn_reflns_number 38911
_diffrn_reflns_theta_full 27.50
_diffrn_reflns_theta_max 28.29
_diffrn_reflns_theta_min 2.90
_diffrn_source 'Enraf Nonius FR590'
_exptl_absorpt_coefficient_mu 4.423
_exptl_absorpt_correction_T_max 0.6885
_exptl_absorpt_correction_T_min 0.4556
_exptl_absorpt_correction_type gaussian
_exptl_absorpt_process_details
;
PLATON Reference : Spek, A.L. (1990), Acta Cryst. A46, 
C-34
a grid of  8 x  8 x  8 =   512 sampling points was used
;
_exptl_crystal_colour colourless
_exptl_crystal_density_diffrn 1.589
_exptl_crystal_density_method 'not measured'
_exptl_crystal_description prismatic
_exptl_crystal_F_000 1760
_exptl_crystal_size_max 0.24
_exptl_crystal_size_mid 0.14
_exptl_crystal_size_min 0.09
_refine_diff_density_max 0.534
_refine_diff_density_min -0.932
_refine_diff_density_rms 0.084
_refine_ls_abs_structure_details 'Flack H D (1983), Acta Cryst. A39, 876-881'
_refine_ls_abs_structure_Flack 0.003(3)
_refine_ls_extinction_method none
_refine_ls_goodness_of_fit_ref 1.040
_refine_ls_hydrogen_treatment mixed
_refine_ls_matrix_type full
_refine_ls_number_parameters 422
_refine_ls_number_reflns 8889
_refine_ls_number_restraints 0
_refine_ls_restrained_S_all 1.040
_refine_ls_R_factor_all 0.0242
_refine_ls_R_factor_gt 0.0217
_refine_ls_shift/su_max 0.003
_refine_ls_shift/su_mean 0.000
_refine_ls_structure_factor_coef Fsqd
_refine_ls_weighting_details
;
calc w=1/[\s^2^(Fo^2^)+(0.0158P)^2^+0.9320P] where 
P=(Fo^2^+2Fc^2^)/3
;
_refine_ls_weighting_scheme calc
_refine_ls_wR_factor_gt 0.0444
_refine_ls_wR_factor_ref 0.0450
_reflns_number_gt 8488
_reflns_number_total 8889
_reflns_threshold_expression >2sigma(I)
_cod_data_source_file b206656d.txt
_cod_data_source_block bf_m
_cod_original_formula_sum 'C36 H50 Cl1 Hg1 N1 O5 S1 Si1'
_cod_database_code 7204489
_exptl_absorpt_correction_t_ave 0.6342

loop_
_symmetry_equiv_pos_as_xyz
'x, y, z'
'-x+1/2, -y, z+1/2'
'x+1/2, -y+1/2, -z'
'-x, y+1/2, -z+1/2'

loop_
_atom_site_label
_atom_site_type_symbol
_atom_site_fract_x
_atom_site_fract_y
_atom_site_fract_z
_atom_site_U_iso_or_equiv
_atom_site_adp_type
_atom_site_occupancy
_atom_site_symmetry_multiplicity
_atom_site_calc_flag
_atom_site_refinement_flags
_atom_site_disorder_assembly
_atom_site_disorder_group
C1 C -0.0294(4) 0.39098(15) 0.41400(10) 0.0187(6) Uani 1 1 d . . .
C2 C -0.0438(4) 0.31186(15) 0.41145(10) 0.0188(6) Uani 1 1 d . . .
H2 H 0.0736 0.2914 0.4016 0.023 Uiso 1 1 calc R . .
C3 C -0.1794(4) 0.29558(14) 0.36843(10) 0.0164(6) Uani 1 1 d . . .
H3 H -0.2964 0.3159 0.3788 0.020 Uiso 1 1 calc R . .
C4 C -0.2040(4) 0.21751(15) 0.35516(10) 0.0219(6) Uani 1 1 d . . .
H4A H -0.3084 0.1978 0.3736 0.026 Uiso 1 1 calc R . .
H4B H -0.0977 0.1900 0.3650 0.026 Uiso 1 1 calc R . .
C5 C -0.2316(4) 0.21743(15) 0.29492(10) 0.0211(6) Uani 1 1 d . . .
H5A H -0.1357 0.1913 0.2770 0.025 Uiso 1 1 calc R . .
H5B H -0.3468 0.1960 0.2855 0.025 Uiso 1 1 calc R . .
C6 C -0.2274(3) 0.29542(13) 0.27980(10) 0.0174(5) Uani 1 1 d . . .
H6 H -0.3504 0.3145 0.2821 0.021 Uiso 1 1 calc R . .
C7 C -0.1529(3) 0.31220(13) 0.22567(10) 0.0164(6) Uani 1 1 d . . .
H7 H -0.2232 0.2842 0.1997 0.020 Uiso 1 1 calc R . .
C8 C -0.1705(3) 0.38942(13) 0.20916(10) 0.0161(5) Uani 1 1 d . . .
H8 H -0.1428 0.4195 0.2404 0.019 Uiso 1 1 calc R . .
C9 C -0.3583(4) 0.40548(14) 0.19148(11) 0.0211(6) Uani 1 1 d . . .
H9A H -0.3862 0.3778 0.1600 0.032 Uiso 1 1 calc R . .
H9B H -0.3685 0.4556 0.1832 0.032 Uiso 1 1 calc R . .
H9C H -0.4412 0.3935 0.2198 0.032 Uiso 1 1 calc R . .
C10 C -0.1022(4) 0.28283(17) 0.46493(10) 0.0307(6) Uani 1 1 d . . .
H10A H -0.2171 0.3031 0.4745 0.046 Uiso 1 1 calc R . .
H10B H -0.0142 0.2952 0.4918 0.046 Uiso 1 1 calc R . .
H10C H -0.1128 0.2316 0.4628 0.046 Uiso 1 1 calc R . .
C11 C 0.1361(4) 0.49896(13) 0.39211(10) 0.0166(6) Uani 1 1 d . . .
H11 H 0.1161 0.5215 0.4272 0.020 Uiso 1 1 calc R . .
C12 C 0.3229(4) 0.51639(14) 0.37160(10) 0.0179(6) Uani 1 1 d . . .
C13 C 0.3546(4) 0.59389(14) 0.38622(11) 0.0246(7) Uani 1 1 d . . .
H13A H 0.4780 0.6082 0.3786 0.030 Uiso 1 1 calc R . .
H13B H 0.3283 0.6027 0.4239 0.030 Uiso 1 1 calc R . .
C14 C 0.2206(4) 0.63271(16) 0.34954(12) 0.0289(7) Uani 1 1 d . . .
H14A H 0.1278 0.6567 0.3704 0.035 Uiso 1 1 calc R . .
H14B H 0.2817 0.6677 0.3271 0.035 Uiso 1 1 calc R . .
C15 C 0.1404(4) 0.57304(14) 0.31576(11) 0.0237(7) Uani 1 1 d . . .
H15 H 0.0899 0.5891 0.2814 0.028 Uiso 1 1 calc R . .
C16 C 0.0102(4) 0.53157(15) 0.35003(11) 0.0207(6) Uani 1 1 d . . .
H16A H -0.0512 0.4948 0.3294 0.025 Uiso 1 1 calc R . .
H16B H -0.0789 0.5628 0.3665 0.025 Uiso 1 1 calc R . .
C17 C 0.4515(4) 0.46274(14) 0.39344(12) 0.0223(6) Uani 1 1 d . . .
H17A H 0.5016 0.4792 0.4273 0.027 Uiso 1 1 calc R . .
H17B H 0.5498 0.4548 0.3683 0.027 Uiso 1 1 calc R . .
C18 C 0.2964(4) 0.52102(15) 0.31015(11) 0.0213(6) Uani 1 1 d . . .
C19 C 0.4588(4) 0.55062(16) 0.28129(13) 0.0304(7) Uani 1 1 d . . .
H19A H 0.4359 0.5513 0.2433 0.046 Uiso 1 1 calc R . .
H19B H 0.5620 0.5210 0.2886 0.046 Uiso 1 1 calc R . .
H19C H 0.4821 0.5985 0.2936 0.046 Uiso 1 1 calc R . .
C20 C 0.2442(4) 0.45284(15) 0.28224(12) 0.0248(6) Uani 1 1 d . . .
H20A H 0.3467 0.4214 0.2808 0.037 Uiso 1 1 calc R . .
H20B H 0.2044 0.4635 0.2463 0.037 Uiso 1 1 calc R . .
H20C H 0.1480 0.4301 0.3017 0.037 Uiso 1 1 calc R . .
C21 C -0.1449(4) 0.53926(14) 0.12865(10) 0.0186(6) Uani 1 1 d . . .
C22 C -0.1414(4) 0.56118(13) 0.18115(10) 0.0196(6) Uani 1 1 d . . .
H22 H -0.0885 0.5315 0.2068 0.023 Uiso 1 1 calc R . .
C23 C -0.2124(4) 0.62470(15) 0.19701(12) 0.0240(6) Uani 1 1 d . . .
H23 H -0.2110 0.6374 0.2332 0.029 Uiso 1 1 calc R . .
C24 C -0.2856(4) 0.66982(15) 0.16015(13) 0.0275(7) Uani 1 1 d . . .
H24 H -0.3341 0.7136 0.1708 0.033 Uiso 1 1 calc R . .
C25 C -0.2870(4) 0.65044(17) 0.10802(13) 0.0302(7) Uani 1 1 d . . .
H25 H -0.3352 0.6816 0.0825 0.036 Uiso 1 1 calc R . .
C26 C -0.2189(4) 0.58581(15) 0.09176(12) 0.0259(7) Uani 1 1 d . . .
H26 H -0.2228 0.5732 0.0555 0.031 Uiso 1 1 calc R . .
C27 C -0.1754(4) 0.39823(15) 0.06309(10) 0.0207(6) Uani 1 1 d . . .
C28 C -0.2371(4) 0.42605(18) 0.01541(12) 0.0308(7) Uani 1 1 d . . .
H28 H -0.2246 0.4749 0.0089 0.037 Uiso 1 1 calc R . .
C29 C -0.3157(5) 0.3840(2) -0.02234(13) 0.0432(9) Uani 1 1 d . . .
H29 H -0.3550 0.4041 -0.0545 0.052 Uiso 1 1 calc R . .
C30 C -0.3377(5) 0.3125(2) -0.01360(14) 0.0461(10) Uani 1 1 d . . .
H30 H -0.3911 0.2837 -0.0397 0.055 Uiso 1 1 calc R . .
C31 C -0.2814(5) 0.2837(2) 0.03319(13) 0.0446(9) Uani 1 1 d . . .
H31 H -0.2980 0.2351 0.0399 0.054 Uiso 1 1 calc R . .
C32 C -0.2001(5) 0.32618(17) 0.07072(12) 0.0323(8) Uani 1 1 d . . .
H32 H -0.1598 0.3055 0.1026 0.039 Uiso 1 1 calc R . .
C33 C 0.1879(4) 0.45958(15) 0.09005(10) 0.0205(6) Uani 1 1 d . . .
C34 C 0.1905(5) 0.4988(2) 0.03692(12) 0.0364(9) Uani 1 1 d . . .
H34A H 0.1295 0.4706 0.0102 0.055 Uiso 1 1 calc R . .
H34B H 0.3134 0.5066 0.0260 0.055 Uiso 1 1 calc R . .
H34C H 0.1304 0.5440 0.0408 0.055 Uiso 1 1 calc R . .
C35 C 0.2951(4) 0.50336(18) 0.12979(12) 0.0284(7) Uani 1 1 d . . .
H35A H 0.4158 0.5100 0.1165 0.043 Uiso 1 1 calc R . .
H35B H 0.2993 0.4788 0.1637 0.043 Uiso 1 1 calc R . .
H35C H 0.2384 0.5492 0.1345 0.043 Uiso 1 1 calc R . .
C36 C 0.2736(4) 0.38757(17) 0.08317(14) 0.0340(8) Uani 1 1 d . . .
H36A H 0.3940 0.3933 0.0694 0.051 Uiso 1 1 calc R . .
H36B H 0.2035 0.3596 0.0584 0.051 Uiso 1 1 calc R . .
H36C H 0.2785 0.3636 0.1173 0.051 Uiso 1 1 calc R . .
Cl1 Cl 0.39395(11) 0.24284(4) 0.19851(3) 0.03220(17) Uani 1 1 d . . .
Hg1 Hg 0.109958(13) 0.281463(5) 0.216939(4) 0.01876(3) Uani 1 1 d . . .
N1 N 0.1270(3) 0.42207(11) 0.39696(8) 0.0159(4) Uani 1 1 d . . .
O1 O -0.1530(3) 0.42845(11) 0.42681(8) 0.0258(5) Uani 1 1 d . . .
O2 O -0.1214(3) 0.32798(9) 0.32016(6) 0.0183(4) Uani 1 1 d . . .
O3 O -0.0405(2) 0.40364(10) 0.16864(7) 0.0163(4) Uani 1 1 d . . .
O4 O 0.3574(3) 0.33571(10) 0.36027(9) 0.0308(5) Uani 1 1 d . . .
O5 O 0.3471(3) 0.35710(11) 0.45539(8) 0.0324(5) Uani 1 1 d . . .
S1 S 0.32791(10) 0.38365(4) 0.40297(3) 0.02082(15) Uani 1 1 d . . .
Si1 Si -0.04928(10) 0.45013(4) 0.11347(3) 0.01617(16) Uani 1 1 d . . .

loop_
_atom_site_aniso_label
_atom_site_aniso_U_11
_atom_site_aniso_U_22
_atom_site_aniso_U_33
_atom_site_aniso_U_23
_atom_site_aniso_U_13
_atom_site_aniso_U_12
C1 0.0192(15) 0.0258(15) 0.0110(12) 0.0021(11) -0.0004(11) 0.0028(12)
C2 0.0196(15) 0.0190(13) 0.0177(13) 0.0046(11) 0.0011(11) 0.0013(11)
C3 0.0156(13) 0.0170(14) 0.0166(12) 0.0046(10) 0.0035(10) 0.0006(11)
C4 0.0260(16) 0.0178(13) 0.0218(13) 0.0078(12) 0.0009(11) -0.0038(13)
C5 0.0229(14) 0.0180(13) 0.0225(13) 0.0009(11) -0.0006(10) -0.0063(12)
C6 0.0187(13) 0.0166(13) 0.0169(12) 0.0019(11) -0.0022(11) -0.0008(10)
C7 0.0185(15) 0.0124(11) 0.0182(13) 0.0000(9) -0.0014(10) 0.0019(10)
C8 0.0164(13) 0.0167(12) 0.0153(13) 0.0007(10) 0.0021(10) 0.0043(10)
C9 0.0180(17) 0.0189(13) 0.0265(14) 0.0042(11) 0.0003(12) 0.0029(12)
C10 0.0370(17) 0.0338(16) 0.0213(13) 0.0092(12) -0.0013(13) -0.0032(19)
C11 0.0200(16) 0.0148(12) 0.0151(12) -0.0008(9) -0.0011(11) 0.0032(11)
C12 0.0220(15) 0.0143(13) 0.0173(12) -0.0006(10) -0.0010(11) -0.0003(11)
C13 0.0319(19) 0.0167(13) 0.0252(14) -0.0022(11) -0.0017(12) -0.0018(13)
C14 0.041(2) 0.0190(15) 0.0270(15) 0.0003(12) -0.0009(14) 0.0009(13)
C15 0.0317(19) 0.0185(13) 0.0208(13) 0.0038(10) -0.0033(12) 0.0032(13)
C16 0.0236(16) 0.0183(14) 0.0202(13) 0.0024(11) -0.0007(12) 0.0059(12)
C17 0.0197(16) 0.0163(14) 0.0310(15) -0.0005(11) -0.0035(12) -0.0027(12)
C18 0.0256(17) 0.0201(14) 0.0182(13) 0.0031(11) -0.0008(12) -0.0037(12)
C19 0.0355(17) 0.0278(16) 0.0280(15) -0.0008(14) 0.0069(15) -0.0079(13)
C20 0.0284(16) 0.0268(15) 0.0192(13) -0.0037(13) 0.0048(13) -0.0017(12)
C21 0.0179(17) 0.0155(13) 0.0225(13) 0.0023(10) 0.0018(11) 0.0015(11)
C22 0.0221(17) 0.0135(12) 0.0231(13) 0.0025(10) 0.0012(11) -0.0009(11)
C23 0.0243(17) 0.0178(14) 0.0299(15) -0.0027(12) 0.0036(12) -0.0042(12)
C24 0.0237(17) 0.0147(14) 0.0440(19) -0.0017(13) 0.0061(14) 0.0015(12)
C25 0.0308(19) 0.0211(15) 0.0386(17) 0.0080(14) -0.0031(14) 0.0038(14)
C26 0.0294(18) 0.0221(15) 0.0262(15) 0.0024(12) 0.0002(13) 0.0043(13)
C27 0.0214(15) 0.0227(14) 0.0179(13) -0.0012(11) -0.0002(11) 0.0074(12)
C28 0.035(2) 0.0344(18) 0.0225(15) -0.0002(13) -0.0092(13) 0.0089(15)
C29 0.047(2) 0.055(2) 0.0270(17) -0.0062(16) -0.0168(16) 0.014(2)
C30 0.053(3) 0.045(2) 0.0394(19) -0.0208(16) -0.0207(17) 0.0066(19)
C31 0.063(3) 0.0266(17) 0.044(2) -0.0090(16) -0.0143(17) -0.0024(19)
C32 0.043(2) 0.0263(17) 0.0272(16) -0.0022(13) -0.0056(14) 0.0020(15)
C33 0.0181(15) 0.0263(15) 0.0171(13) 0.0047(11) -0.0002(11) 0.0030(12)
C34 0.0260(18) 0.058(2) 0.0256(16) 0.0156(15) 0.0050(14) 0.0005(18)
C35 0.0213(17) 0.0381(19) 0.0257(15) 0.0013(13) -0.0005(12) -0.0018(14)
C36 0.0258(18) 0.0314(18) 0.045(2) -0.0012(15) 0.0084(15) 0.0064(14)
Cl1 0.0195(4) 0.0253(3) 0.0518(4) 0.0104(3) 0.0060(4) 0.0065(3)
Hg1 0.01696(5) 0.01545(5) 0.02387(5) 0.00387(4) 0.00095(4) 0.00295(4)
N1 0.0159(12) 0.0138(10) 0.0181(10) 0.0013(8) 0.0031(9) 0.0020(9)
O1 0.0230(12) 0.0257(11) 0.0288(11) -0.0010(8) 0.0051(9) 0.0054(9)
O2 0.0213(10) 0.0178(9) 0.0158(8) 0.0037(7) -0.0019(8) -0.0038(9)
O3 0.0156(10) 0.0180(10) 0.0153(9) 0.0045(7) 0.0021(7) 0.0030(8)
O4 0.0213(12) 0.0183(10) 0.0528(13) -0.0110(9) 0.0084(10) 0.0007(9)
O5 0.0307(13) 0.0275(11) 0.0391(12) 0.0151(9) -0.0103(10) -0.0008(10)
S1 0.0172(4) 0.0144(3) 0.0309(4) 0.0015(3) -0.0020(3) 0.0025(3)
Si1 0.0177(4) 0.0167(4) 0.0141(3) 0.0015(3) -0.0006(3) 0.0036(3)

loop_
_atom_type_symbol
_atom_type_description
_atom_type_scat_dispersion_real
_atom_type_scat_dispersion_imag
_atom_type_scat_source
C C 0.0033 0.0016 'International Tables Vol C Tables 4.2.6.8 and 6.1.1.4'
H H 0.0000 0.0000 'International Tables Vol C Tables 4.2.6.8 and 6.1.1.4'
Cl Cl 0.1484 0.1585 'International Tables Vol C Tables 4.2.6.8 and 6.1.1.4'
Hg Hg -2.3894 9.2266 'International Tables Vol C Tables 4.2.6.8 and 6.1.1.4'
N N 0.0061 0.0033 'International Tables Vol C Tables 4.2.6.8 and 6.1.1.4'
O O 0.0106 0.0060 'International Tables Vol C Tables 4.2.6.8 and 6.1.1.4'
S S 0.1246 0.1234 'International Tables Vol C Tables 4.2.6.8 and 6.1.1.4'
Si Si 0.0817 0.0704 'International Tables Vol C Tables 4.2.6.8 and 6.1.1.4'

loop_
_exptl_crystal_face_index_h
_exptl_crystal_face_index_k
_exptl_crystal_face_index_l
_exptl_crystal_face_perp_dist
1 0 0 0.1190
-1 0 0 0.1190
0 1 0 0.0690
0 -1 0 0.0690
0 0 1 0.0440
0 0 -1 0.0440

loop_
_geom_angle_atom_site_label_1
_geom_angle_atom_site_label_2
_geom_angle_atom_site_label_3
_geom_angle
_geom_angle_site_symmetry_1
_geom_angle_site_symmetry_3
_geom_angle_publ_flag
O1 C1 N1 118.9(3) . . ?
O1 C1 C2 122.7(3) . . ?
N1 C1 C2 118.2(2) . . ?
C1 C2 C3 106.3(2) . . ?
C1 C2 C10 110.1(2) . . ?
C3 C2 C10 111.5(2) . . ?
C1 C2 H2 109.6 . . ?
C3 C2 H2 109.6 . . ?
C10 C2 H2 109.6 . . ?
O2 C3 C2 108.4(2) . . ?
O2 C3 C4 105.4(2) . . ?
C2 C3 C4 115.7(2) . . ?
O2 C3 H3 109.0 . . ?
C2 C3 H3 109.0 . . ?
C4 C3 H3 109.0 . . ?
C3 C4 C5 103.6(2) . . ?
C3 C4 H4A 111.1 . . ?
C5 C4 H4A 111.1 . . ?
C3 C4 H4B 111.1 . . ?
C5 C4 H4B 111.1 . . ?
H4A C4 H4B 109.0 . . ?
C6 C5 C4 104.1(2) . . ?
C6 C5 H5A 110.9 . . ?
C4 C5 H5A 110.9 . . ?
C6 C5 H5B 110.9 . . ?
C4 C5 H5B 110.9 . . ?
H5A C5 H5B 109.0 . . ?
O2 C6 C7 110.3(2) . . ?
O2 C6 C5 104.5(2) . . ?
C7 C6 C5 115.9(2) . . ?
O2 C6 H6 108.6 . . ?
C7 C6 H6 108.6 . . ?
C5 C6 H6 108.6 . . ?
C6 C7 C8 114.6(2) . . ?
C6 C7 Hg1 112.98(17) . . ?
C8 C7 Hg1 108.86(17) . . ?
C6 C7 H7 106.6 . . ?
C8 C7 H7 106.6 . . ?
Hg1 C7 H7 106.6 . . ?
O3 C8 C9 112.7(2) . . ?
O3 C8 C7 108.3(2) . . ?
C9 C8 C7 110.8(2) . . ?
O3 C8 H8 108.3 . . ?
C9 C8 H8 108.3 . . ?
C7 C8 H8 108.3 . . ?
C8 C9 H9A 109.5 . . ?
C8 C9 H9B 109.5 . . ?
H9A C9 H9B 109.5 . . ?
C8 C9 H9C 109.5 . . ?
H9A C9 H9C 109.5 . . ?
H9B C9 H9C 109.5 . . ?
C2 C10 H10A 109.5 . . ?
C2 C10 H10B 109.5 . . ?
H10A C10 H10B 109.5 . . ?
C2 C10 H10C 109.5 . . ?
H10A C10 H10C 109.5 . . ?
H10B C10 H10C 109.5 . . ?
N1 C11 C12 106.6(2) . . ?
N1 C11 C16 115.2(2) . . ?
C12 C11 C16 104.0(2) . . ?
N1 C11 H11 110.3 . . ?
C12 C11 H11 110.3 . . ?
C16 C11 H11 110.3 . . ?
C17 C12 C11 108.5(2) . . ?
C17 C12 C13 117.3(2) . . ?
C11 C12 C13 105.5(2) . . ?
C17 C12 C18 118.8(2) . . ?
C11 C12 C18 103.3(2) . . ?
C13 C12 C18 101.8(2) . . ?
C12 C13 C14 102.1(2) . . ?
C12 C13 H13A 111.3 . . ?
C14 C13 H13A 111.3 . . ?
C12 C13 H13B 111.3 . . ?
C14 C13 H13B 111.3 . . ?
H13A C13 H13B 109.2 . . ?
C15 C14 C13 103.6(2) . . ?
C15 C14 H14A 111.0 . . ?
C13 C14 H14A 111.0 . . ?
C15 C14 H14B 111.0 . . ?
C13 C14 H14B 111.0 . . ?
H14A C14 H14B 109.0 . . ?
C16 C15 C18 102.2(2) . . ?
C16 C15 C14 108.4(2) . . ?
C18 C15 C14 103.0(2) . . ?
C16 C15 H15 114.0 . . ?
C18 C15 H15 114.0 . . ?
C14 C15 H15 114.0 . . ?
C15 C16 C11 101.7(2) . . ?
C15 C16 H16A 111.4 . . ?
C11 C16 H16A 111.4 . . ?
C15 C16 H16B 111.4 . . ?
C11 C16 H16B 111.4 . . ?
H16A C16 H16B 109.3 . . ?
C12 C17 S1 106.47(19) . . ?
C12 C17 H17A 110.4 . . ?
S1 C17 H17A 110.4 . . ?
C12 C17 H17B 110.4 . . ?
S1 C17 H17B 110.4 . . ?
H17A C17 H17B 108.6 . . ?
C20 C18 C19 107.3(2) . . ?
C20 C18 C15 113.0(2) . . ?
C19 C18 C15 114.6(2) . . ?
C20 C18 C12 116.3(2) . . ?
C19 C18 C12 113.0(2) . . ?
C15 C18 C12 92.4(2) . . ?
C18 C19 H19A 109.5 . . ?
C18 C19 H19B 109.5 . . ?
H19A C19 H19B 109.5 . . ?
C18 C19 H19C 109.5 . . ?
H19A C19 H19C 109.5 . . ?
H19B C19 H19C 109.5 . . ?
C18 C20 H20A 109.5 . . ?
C18 C20 H20B 109.5 . . ?
H20A C20 H20B 109.5 . . ?
C18 C20 H20C 109.5 . . ?
H20A C20 H20C 109.5 . . ?
H20B C20 H20C 109.5 . . ?
C22 C21 C26 117.0(3) . . ?
C22 C21 Si1 117.2(2) . . ?
C26 C21 Si1 125.8(2) . . ?
C23 C22 C21 122.1(3) . . ?
C23 C22 H22 118.9 . . ?
C21 C22 H22 118.9 . . ?
C22 C23 C24 120.1(3) . . ?
C22 C23 H23 120.0 . . ?
C24 C23 H23 120.0 . . ?
C25 C24 C23 119.1(3) . . ?
C25 C24 H24 120.5 . . ?
C23 C24 H24 120.5 . . ?
C24 C25 C26 121.2(3) . . ?
C24 C25 H25 119.4 . . ?
C26 C25 H25 119.4 . . ?
C25 C26 C21 120.4(3) . . ?
C25 C26 H26 119.8 . . ?
C21 C26 H26 119.8 . . ?
C32 C27 C28 116.6(3) . . ?
C32 C27 Si1 119.4(2) . . ?
C28 C27 Si1 123.9(2) . . ?
C29 C28 C27 121.4(3) . . ?
C29 C28 H28 119.3 . . ?
C27 C28 H28 119.3 . . ?
C28 C29 C30 120.6(3) . . ?
C28 C29 H29 119.7 . . ?
C30 C29 H29 119.7 . . ?
C31 C30 C29 119.4(3) . . ?
C31 C30 H30 120.3 . . ?
C29 C30 H30 120.3 . . ?
C30 C31 C32 119.7(3) . . ?
C30 C31 H31 120.1 . . ?
C32 C31 H31 120.1 . . ?
C31 C32 C27 122.3(3) . . ?
C31 C32 H32 118.9 . . ?
C27 C32 H32 118.9 . . ?
C36 C33 C35 109.8(3) . . ?
C36 C33 C34 109.3(3) . . ?
C35 C33 C34 107.7(3) . . ?
C36 C33 Si1 110.5(2) . . ?
C35 C33 Si1 110.07(19) . . ?
C34 C33 Si1 109.4(2) . . ?
C33 C34 H34A 109.5 . . ?
C33 C34 H34B 109.5 . . ?
H34A C34 H34B 109.5 . . ?
C33 C34 H34C 109.5 . . ?
H34A C34 H34C 109.5 . . ?
H34B C34 H34C 109.5 . . ?
C33 C35 H35A 109.5 . . ?
C33 C35 H35B 109.5 . . ?
H35A C35 H35B 109.5 . . ?
C33 C35 H35C 109.5 . . ?
H35A C35 H35C 109.5 . . ?
H35B C35 H35C 109.5 . . ?
C33 C36 H36A 109.5 . . ?
C33 C36 H36B 109.5 . . ?
H36A C36 H36B 109.5 . . ?
C33 C36 H36C 109.5 . . ?
H36A C36 H36C 109.5 . . ?
H36B C36 H36C 109.5 . . ?
C7 Hg1 Cl1 173.93(7) . . ?
C1 N1 C11 119.3(2) . . ?
C1 N1 S1 123.34(18) . . ?
C11 N1 S1 113.35(18) . . ?
C3 O2 C6 104.51(19) . . ?
C8 O3 Si1 132.26(16) . . ?
O5 S1 O4 117.45(13) . . ?
O5 S1 N1 109.12(12) . . ?
O4 S1 N1 110.31(12) . . ?
O5 S1 C17 111.77(13) . . ?
O4 S1 C17 110.70(13) . . ?
N1 S1 C17 95.23(12) . . ?
O3 Si1 C27 108.28(12) . . ?
O3 Si1 C21 108.93(11) . . ?
C27 Si1 C21 114.81(13) . . ?
O3 Si1 C33 106.11(11) . . ?
C27 Si1 C33 108.45(13) . . ?
C21 Si1 C33 109.90(13) . . ?

loop_
_geom_bond_atom_site_label_1
_geom_bond_atom_site_label_2
_geom_bond_distance
_geom_bond_site_symmetry_2
_geom_bond_publ_flag
C1 O1 1.219(3) . ?
C1 N1 1.390(4) . ?
C1 C2 1.513(4) . ?
C2 C3 1.528(4) . ?
C2 C10 1.530(4) . ?
C2 H2 1.0000 . ?
C3 O2 1.439(3) . ?
C3 C4 1.536(4) . ?
C3 H3 1.0000 . ?
C4 C5 1.542(3) . ?
C4 H4A 0.9900 . ?
C4 H4B 0.9900 . ?
C5 C6 1.535(4) . ?
C5 H5A 0.9900 . ?
C5 H5B 0.9900 . ?
C6 O2 1.440(3) . ?
C6 C7 1.518(4) . ?
C6 H6 1.0000 . ?
C7 C8 1.536(3) . ?
C7 Hg1 2.081(3) . ?
C7 H7 1.0000 . ?
C8 O3 1.447(3) . ?
C8 C9 1.518(4) . ?
C8 H8 1.0000 . ?
C9 H9A 0.9800 . ?
C9 H9B 0.9800 . ?
C9 H9C 0.9800 . ?
C10 H10A 0.9800 . ?
C10 H10B 0.9800 . ?
C10 H10C 0.9800 . ?
C11 N1 1.472(3) . ?
C11 C12 1.540(4) . ?
C11 C16 1.559(4) . ?
C11 H11 1.0000 . ?
C12 C17 1.515(4) . ?
C12 C13 1.541(4) . ?
C12 C18 1.574(4) . ?
C13 C14 1.561(4) . ?
C13 H13A 0.9900 . ?
C13 H13B 0.9900 . ?
C14 C15 1.547(4) . ?
C14 H14A 0.9900 . ?
C14 H14B 0.9900 . ?
C15 C16 1.532(4) . ?
C15 C18 1.546(4) . ?
C15 H15 1.0000 . ?
C16 H16A 0.9900 . ?
C16 H16B 0.9900 . ?
C17 S1 1.789(3) . ?
C17 H17A 0.9900 . ?
C17 H17B 0.9900 . ?
C18 C20 1.531(4) . ?
C18 C19 1.535(4) . ?
C19 H19A 0.9800 . ?
C19 H19B 0.9800 . ?
C19 H19C 0.9800 . ?
C20 H20A 0.9800 . ?
C20 H20B 0.9800 . ?
C20 H20C 0.9800 . ?
C21 C22 1.396(4) . ?
C21 C26 1.405(4) . ?
C21 Si1 1.885(3) . ?
C22 C23 1.384(4) . ?
C22 H22 0.9500 . ?
C23 C24 1.385(4) . ?
C23 H23 0.9500 . ?
C24 C25 1.373(4) . ?
C24 H24 0.9500 . ?
C25 C26 1.397(4) . ?
C25 H25 0.9500 . ?
C26 H26 0.9500 . ?
C27 C32 1.399(4) . ?
C27 C28 1.400(4) . ?
C27 Si1 1.876(3) . ?
C28 C29 1.383(5) . ?
C28 H28 0.9500 . ?
C29 C30 1.390(5) . ?
C29 H29 0.9500 . ?
C30 C31 1.374(5) . ?
C30 H30 0.9500 . ?
C31 C32 1.392(4) . ?
C31 H31 0.9500 . ?
C32 H32 0.9500 . ?
C33 C36 1.527(4) . ?
C33 C35 1.538(4) . ?
C33 C34 1.541(4) . ?
C33 Si1 1.896(3) . ?
C34 H34A 0.9800 . ?
C34 H34B 0.9800 . ?
C34 H34C 0.9800 . ?
C35 H35A 0.9800 . ?
C35 H35B 0.9800 . ?
C35 H35C 0.9800 . ?
C36 H36A 0.9800 . ?
C36 H36B 0.9800 . ?
C36 H36C 0.9800 . ?
Cl1 Hg1 2.3150(8) . ?
N1 S1 1.692(2) . ?
O3 Si1 1.6573(19) . ?
O4 S1 1.434(2) . ?
O5 S1 1.430(2) . ?

loop_
_cod_related_entry_id
_cod_related_entry_database
_cod_related_entry_code
1 ChemSpider 9160959
